data_1510939
loop_
_publ_author_name
'Lundstroem, T.'
'Yu, Y.'

_publ_section_title
;
 Synthesis and structure characteristics of the new ternary boride (V1-x
 Nbx)2 B3
;
_journal_name_full 'Journal of Alloys Compd.'
_journal_page_first 243
_journal_page_last 247
_journal_paper_doi 10.1016/0925-8388(95)01907-3
_journal_volume 229
_journal_year 1995
_chemical_formula_sum 'B3 Nb0.35 V1.65'
_chemical_name_systematic '(V0.825 Nb0.175)2 B3'
_space_group_IT_number 63
_symmetry_space_group_name_Hall '-C 2c 2'
_symmetry_space_group_name_H-M 'C m c m'
_cell_angle_alpha 90
_cell_angle_beta 90
_cell_angle_gamma 90
_cell_formula_units_Z 4
_cell_length_a 3.1086
_cell_length_b 18.5817
_cell_length_c 3.0114
_cell_volume 173.948
_citation_journal_id_ASTM JALCEU
_cod_data_source_file boron_469.cif
_cod_data_source_block B3Nb0.35V1.65
_cod_original_cell_volume 173.9477
_cod_database_code 1510939

loop_
_symmetry_equiv_pos_as_xyz
x,y,z
-x,-y,z+1/2
x,-y,-z
-x,y,-z+1/2
-x,-y,-z
x,y,-z-1/2
-x,y,z
x,-y,z-1/2
x+1/2,y+1/2,z
-x+1/2,-y+1/2,z+1/2
x+1/2,-y+1/2,-z
-x+1/2,y+1/2,-z+1/2
-x+1/2,-y+1/2,-z
x+1/2,y+1/2,-z-1/2
-x+1/2,y+1/2,z
x+1/2,-y+1/2,z-1/2

loop_
_atom_site_label
_atom_site_type_symbol
_atom_site_fract_x
_atom_site_fract_y
_atom_site_fract_z
_atom_site_occupancy
_atom_site_U_iso_or_equiv
B2 B-3 0 0.1184 0.25 1 0.0
V2 V+4 0 0.70505 0.25 0.91 0.0
B3 B-3 0 0.8306 0.25 1 0.0
B1 B-3 0 0.0235 0.25 1 0.0
Nb1 Nb+4 0 0.42907 0.25 0.26 0.0
Nb2 Nb+4 0 0.70502 0.25 0.09 0.0
V1 V+4 0 0.42909 0.25 0.74 0.0
